data_2011053
loop_
_publ_author_name
'Lodeiro, Carlos'
'Bastida, Rufina'
'Mac\'ias, Alejandro'
'Rodr\'iguez, Adolfo'
'Saint-Maurice, Andre'

_publ_section_title
;
 Two hydrochlorides of
 7-methyl-3,7,11,17-tetraazabicyclo[11.3.1]heptadeca-1(17),13,15-triene
;
_journal_issue 6
_journal_name_full 'Acta Crystallographica Section C'
_journal_page_first e255
_journal_page_last e256
_journal_paper_doi 10.1107/S0108270100006065
_journal_volume 56
_journal_year 2000
_chemical_formula_iupac 'C14 H26 N4 2+, 2Cl 1-, H2 O1'
_chemical_formula_moiety 'C14 H26 N4 2+, 2Cl 1-, H2 O1'
_chemical_formula_sum 'C14 H28 Cl2 N4 O'
_chemical_formula_weight 339.30
_chemical_name_systematic
;
7-Methyl-3,7,11,17-tetraazabicyclo[11.3.1]-heptadeca-1(17),13,15-triene
dihydrochloride monohydrate
;
_space_group_IT_number 9
_symmetry_cell_setting monoclinic
_symmetry_space_group_name_Hall 'C -2yc'
_symmetry_space_group_name_H-M 'C 1 c 1'
_audit_creation_method SHELXL-97
_cell_angle_alpha 90.00
_cell_angle_beta 90.9963(11)
_cell_angle_gamma 90.00
_cell_formula_units_Z 4
_cell_length_a 16.7683(3)
_cell_length_b 9.7089(2)
_cell_length_c 11.116(2)
_cell_measurement_reflns_used 6095
_cell_measurement_temperature 293(2)
_cell_measurement_theta_max 56.6
_cell_measurement_theta_min 3
_cell_volume 1809.4(3)
_computing_cell_refinement SMART
_computing_data_collection 'SMART (Siemens, 1994)'
_computing_data_reduction 'SAINT (Siemens, 1995)'
_computing_publication_material SHELXL97
_computing_structure_refinement 'SHELXL97 (Sheldrick, 1997)'
_computing_structure_solution 'SHELXS97 (Sheldrick, 1990)'
_diffrn_ambient_temperature 293(2)
_diffrn_measured_fraction_theta_full .496
_diffrn_measured_fraction_theta_max .496
_diffrn_measurement_device_type 'Siemens CCD SMART'
_diffrn_measurement_method \w
_diffrn_radiation_monochromator graphite
_diffrn_radiation_source 'fine-focus sealed tube'
_diffrn_radiation_type MoK\a
_diffrn_radiation_wavelength .71073
_diffrn_reflns_av_R_equivalents .037
_diffrn_reflns_av_sigmaI/netI .0449
_diffrn_reflns_limit_h_max 22
_diffrn_reflns_limit_h_min -16
_diffrn_reflns_limit_k_max 12
_diffrn_reflns_limit_k_min -12
_diffrn_reflns_limit_l_max 14
_diffrn_reflns_limit_l_min -12
_diffrn_reflns_number 6531
_diffrn_reflns_theta_full 28.21
_diffrn_reflns_theta_max 28.21
_diffrn_reflns_theta_min 2.42
_diffrn_standards_decay_% -1.55
_exptl_absorpt_coefficient_mu .364
_exptl_absorpt_correction_T_max .948
_exptl_absorpt_correction_T_min .785
_exptl_absorpt_correction_type empirical
_exptl_absorpt_process_details '(SADABS; Sheldrick, 1996)'
_exptl_crystal_colour colourless
_exptl_crystal_density_diffrn 1.246
_exptl_crystal_density_method 'not measured'
_exptl_crystal_description needle
_exptl_crystal_F_000 728
_exptl_crystal_size_max .70
_exptl_crystal_size_mid .20
_exptl_crystal_size_min .15
_refine_diff_density_max .290
_refine_diff_density_min -.289
_refine_ls_abs_structure_details 'Flack (1983)'
_refine_ls_abs_structure_Flack .02(6)
_refine_ls_extinction_method none
_refine_ls_goodness_of_fit_ref 1.096
_refine_ls_hydrogen_treatment mixed
_refine_ls_matrix_type full
_refine_ls_number_parameters 208
_refine_ls_number_reflns 2812
_refine_ls_number_restraints 3
_refine_ls_restrained_S_all 1.095
_refine_ls_R_factor_all .037
_refine_ls_R_factor_gt .035
_refine_ls_shift/su_max .002
_refine_ls_shift/su_mean .000
_refine_ls_structure_factor_coef Fsqd
_refine_ls_weighting_details 'w = 1/[\s^2^(Fo^2^)+(0.0749P)^2^] where P = (Fo^2^+2Fc^2^)/3'
_refine_ls_weighting_scheme calc
_refine_ls_wR_factor_ref .112
_reflns_number_gt 2656
_reflns_number_total 2812
_reflns_threshold_expression I>2\s(I)
_cod_data_source_file qb0201.cif
_cod_data_source_block I
_cod_depositor_comments
;
The following automatic conversions were performed:

'_refine_ls_weighting_scheme' value 'calc w =
1/[\s^2^(Fo^2^)+(0.0749P)^2^] where P = (Fo^2^+2Fc^2^)/3' was changed
to 'calc'. New tag '_refine_ls_weighting_details' was created. The
value of the new tag was set to 'w = 1/[\s^2^(Fo^2^)+(0.0749P)^2^]
where P = (Fo^2^+2Fc^2^)/3'.

Automatic conversion script
Id: cif_fix_values 3143 2015-03-26 13:38:13Z robertas 
;
_cod_original_sg_symbol_H-M 'C c'
_cod_database_code 2011053
_cod_database_fobs_code 2011053

loop_
_symmetry_equiv_pos_as_xyz
'x, y, z'
'x, -y, z+1/2'
'x+1/2, y+1/2, z'
'x+1/2, -y+1/2, z+1/2'

loop_
_atom_site_label
_atom_site_fract_x
_atom_site_fract_y
_atom_site_fract_z
_atom_site_U_iso_or_equiv
_atom_site_adp_type
_atom_site_calc_flag
_atom_site_refinement_flags
_atom_site_occupancy
_atom_site_disorder_assembly
_atom_site_disorder_group
_atom_site_type_symbol
Cl1 .81700(4) .83287(6) .55323(5) .04561(17) Uani d . 1 . . Cl
Cl2 .58601(5) .52347(8) .53363(7) .0614(2) Uani d . 1 . . Cl
O1W .9975(2) .7336(4) .5626(5) .1050(15) Uani d D 1 . . O
N1 .82743(13) .7522(2) .26247(18) .0346(4) Uani d . 1 . . N
N2 .68646(15) .6942(2) .3611(2) .0401(5) Uani d . 1 . . N
N3 .69080(15) 1.0765(3) .36737(19) .0433(5) Uani d . 1 . . N
N4 .85779(13) 1.0194(2) .2967(2) .0361(4) Uani d . 1 . . N
C1 .89915(14) .7910(2) .2247(2) .0336(4) Uani d . 1 . . C
C2 .94779(18) .7064(3) .1559(2) .0445(6) Uani d . 1 . . C
H2 .9971 .7366 .1294 .053 Uiso calc R 1 . . H
C3 .9195(2) .5747(3) .1285(3) .0534(7) Uani d . 1 . . C
H3 .9502 .5152 .0828 .064 Uiso calc R 1 . . H
C4 .8464(2) .5330(3) .1689(3) .0497(7) Uani d . 1 . . C
H4 .8271 .4454 .1512 .060 Uiso calc R 1 . . H
C5 .80172(17) .6244(2) .2370(2) .0392(5) Uani d . 1 . . C
C6 .7240(2) .5816(3) .2905(3) .0526(7) Uani d . 1 . . C
H6A .6876 .5534 .2264 .063 Uiso calc R 1 . . H
H6B .7330 .5028 .3427 .063 Uiso calc R 1 . . H
C9 .6358(2) .9925(3) .4388(3) .0557(8) Uani d . 1 . . C
H9A .5987 1.0534 .4786 .067 Uiso calc R 1 . . H
H9B .6663 .9445 .5008 .067 Uiso calc R 1 . . H
C7 .6371(2) .7908(4) .2872(3) .0518(7) Uani d . 1 . . C
H7A .6014 .7384 .2350 .062 Uiso calc R 1 . . H
H7B .6717 .8452 .2367 .062 Uiso calc R 1 . . H
C8 .5882(2) .8868(4) .3654(4) .0607(8) Uani d . 1 . . C
H8A .5576 .8311 .4204 .073 Uiso calc R 1 . . H
H8B .5506 .9358 .3139 .073 Uiso calc R 1 . . H
C10 .7361(2) 1.1692(3) .4486(3) .0524(7) Uani d . 1 . . C
H10A .7543 1.1174 .5185 .063 Uiso calc R 1 . . H
H10B .7009 1.2413 .4764 .063 Uiso calc R 1 . . H
C11 .8075(2) 1.2348(3) .3895(3) .0545(8) Uani d . 1 . . C
H11A .8242 1.3135 .4374 .065 Uiso calc R 1 . . H
H11B .7908 1.2689 .3110 .065 Uiso calc R 1 . . H
C12 .8792(2) 1.1403(3) .3736(3) .0481(6) Uani d . 1 . . C
H12A .9221 1.1913 .3368 .058 Uiso calc R 1 . . H
H12B .8979 1.1083 .4518 .058 Uiso calc R 1 . . H
C13 .92735(16) .9309(3) .2662(2) .0402(5) Uani d . 1 . . C
H13A .9620 .9207 .3365 .048 Uiso calc R 1 . . H
H13B .9577 .9743 .2032 .048 Uiso calc R 1 . . H
C14 .6459(2) 1.1588(4) .2769(3) .0607(8) Uani d . 1 . . C
H14A .6824 1.2130 .2312 .091 Uiso calc R 1 . . H
H14B .6092 1.2185 .3169 .091 Uiso calc R 1 . . H
H14C .6168 1.0981 .2238 .091 Uiso calc R 1 . . H
H2NA .722(3) .745(5) .398(4) .073 Uiso d . 1 . . H
H2NB .661(3) .662(5) .410(5) .073 Uiso d . 1 . . H
H4NA .825(3) .979(5) .339(4) .073 Uiso d . 1 . . H
H4NB .832(3) 1.051(5) .221(4) .073 Uiso d . 1 . . H
H1W .963(3) .771(5) .601(4) .073 Uiso d D 1 . . H
H2W 1.025(3) .794(4) .532(4) .073 Uiso d D 1 . . H

loop_
_atom_site_aniso_label
_atom_site_aniso_U_11
_atom_site_aniso_U_22
_atom_site_aniso_U_33
_atom_site_aniso_U_12
_atom_site_aniso_U_13
_atom_site_aniso_U_23
Cl1 .0499(3) .0495(3) .0371(3) .0023(3) -.0053(2) .0016(2)
Cl2 .0585(4) .0587(4) .0678(5) -.0034(4) .0199(3) .0161(3)
O1W .0577(18) .0572(17) .200(5) .0060(13) -.001(2) .025(2)
N1 .0407(10) .0295(9) .0339(9) .0016(8) .0055(8) -.0019(7)
N2 .0406(11) .0393(11) .0407(11) -.0079(9) .0088(9) -.0005(8)
N3 .0471(12) .0491(12) .0337(10) .0141(10) .0020(9) .0024(8)
N4 .0406(11) .0300(9) .0378(10) -.0032(8) -.0008(9) -.0037(7)
C1 .0353(11) .0347(10) .0308(10) .0049(9) .0002(9) .0041(8)
C2 .0447(14) .0459(13) .0431(14) .0132(11) .0074(11) .0046(10)
C3 .0712(19) .0399(13) .0495(15) .0197(14) .0164(14) -.0007(11)
C4 .075(2) .0271(11) .0475(14) .0054(12) .0116(14) -.0021(9)
C5 .0519(14) .0292(10) .0366(12) -.0010(10) .0040(10) .0009(8)
C6 .0627(18) .0345(12) .0610(17) -.0113(12) .0145(14) -.0092(11)
C9 .0576(18) .0638(18) .0461(15) .0245(15) .0178(13) .0089(12)
C7 .0486(15) .0597(17) .0469(15) -.0011(13) -.0046(12) .0035(12)
C8 .0416(15) .068(2) .072(2) .0109(14) .0078(14) .0152(16)
C10 .071(2) .0489(15) .0374(14) .0199(14) -.0006(13) -.0081(10)
C11 .081(2) .0313(12) .0504(15) .0045(13) -.0126(15) -.0110(10)
C12 .0581(17) .0387(12) .0471(14) -.0054(12) -.0091(12) -.0105(10)
C13 .0361(12) .0421(12) .0426(13) -.0017(10) .0023(10) -.0017(9)
C14 .062(2) .072(2) .0484(16) .0170(16) -.0030(14) .0131(13)

loop_
_atom_type_symbol
_atom_type_description
_atom_type_scat_dispersion_real
_atom_type_scat_dispersion_imag
_atom_type_scat_source
C C .0033 .0016 'International Tables Vol C Tables 4.2.6.8 and 6.1.1.4'
H H .0000 .0000 'International Tables Vol C Tables 4.2.6.8 and 6.1.1.4'
N N .0061 .0033 'International Tables Vol C Tables 4.2.6.8 and 6.1.1.4'
O O .0106 .0060 'International Tables Vol C Tables 4.2.6.8 and 6.1.1.4'
Cl Cl .1484 .1585 'International Tables Vol C Tables 4.2.6.8 and 6.1.1.4'

loop_
_geom_angle_atom_site_label_1
_geom_angle_atom_site_label_2
_geom_angle_atom_site_label_3
_geom_angle
C1 N1 C5 118.8(2)
C7 N2 C6 114.0(3)
C9 N3 C10 109.1(2)
C9 N3 C14 110.4(3)
C10 N3 C14 109.7(3)
C12 N4 C13 113.7(2)
N1 C1 C2 123.1(2)
N1 C1 C13 115.9(2)
C2 C1 C13 121.0(2)
C1 C2 C3 117.4(3)
C4 C3 C2 120.0(2)
C3 C4 C5 118.8(2)
N1 C5 C4 122.0(3)
N1 C5 C6 116.8(2)
C4 C5 C6 121.2(2)
N2 C6 C5 112.5(2)
N3 C9 C8 114.2(2)
N2 C7 C8 111.7(3)
C7 C8 C9 115.8(3)
N3 C10 C11 113.1(2)
C10 C11 C12 115.3(2)
N4 C12 C11 111.0(3)
N4 C13 C1 110.2(2)

loop_
_geom_bond_atom_site_label_1
_geom_bond_atom_site_label_2
_geom_bond_site_symmetry_2
_geom_bond_distance
_geom_bond_publ_flag
N1 C1 . 1.335(3) ?
N1 C5 . 1.342(3) ?
N2 C7 . 1.489(4) ?
N2 C6 . 1.491(4) ?
N3 C9 . 1.474(4) ?
N3 C10 . 1.477(4) ?
N3 C14 . 1.481(4) ?
N4 C12 . 1.492(3) ?
N4 C13 . 1.492(3) ?
C1 C2 . 1.395(4) ?
C1 C13 . 1.508(4) ?
C2 C3 . 1.395(4) ?
C3 C4 . 1.375(5) ?
C4 C5 . 1.394(4) ?
C5 C6 . 1.501(4) ?
C9 C8 . 1.527(6) ?
C7 C8 . 1.523(5) ?
C10 C11 . 1.516(5) ?
C11 C12 . 1.525(5) ?

loop_
_geom_hbond_atom_site_label_D
_geom_hbond_atom_site_label_H
_geom_hbond_atom_site_label_A
_geom_hbond_site_symmetry_A
_geom_hbond_distance_DH
_geom_hbond_distance_HA
_geom_hbond_distance_DA
_geom_hbond_angle_DHA
N4 H4NA Cl1 . .83(5) 2.77(5) 3.456(2) 140(4)
N2 H2NA Cl1 . .87(5) 2.48(5) 3.317(3) 162(4)
N2 H2NB Cl2 . .77(5) 2.31(5) 3.062(2) 168(5)
N4 H4NA N3 . .83(5) 2.46(5) 2.973(3) 121(4)
N4 H4NB Cl1 2_574 .99(5) 2.19(5) 3.128(2) 158(4)
O1W H1W Cl1 . .81(3) 2.57(5) 3.177(3) 133(5)
O1W H2W Cl2 3 .82(3) 2.45(4) 3.200(4) 152(4)

loop_
_geom_torsion_atom_site_label_1
_geom_torsion_atom_site_label_2
_geom_torsion_atom_site_label_3
_geom_torsion_atom_site_label_4
_geom_torsion
C5 N1 C1 C2 2.4(4)
C5 N1 C1 C13 -174.5(2)
N1 C1 C2 C3 -1.3(4)
C13 C1 C2 C3 175.5(2)
C1 C2 C3 C4 .0(4)
C2 C3 C4 C5 .1(4)
C1 N1 C5 C4 -2.3(4)
C1 N1 C5 C6 174.8(2)
C3 C4 C5 N1 1.1(4)
C3 C4 C5 C6 -175.9(3)
C7 N2 C6 C5 85.2(3)
N1 C5 C6 N2 2.2(4)
C4 C5 C6 N2 179.3(3)
C10 N3 C9 C8 -177.1(2)
C14 N3 C9 C8 62.2(3)
C6 N2 C7 C8 169.4(3)
N2 C7 C8 C9 68.0(4)
N3 C9 C8 C7 52.9(4)
C9 N3 C10 C11 166.2(2)
C14 N3 C10 C11 -72.7(3)
N3 C10 C11 C12 -75.6(3)
C13 N4 C12 C11 173.6(2)
C10 C11 C12 N4 60.3(3)
C12 N4 C13 C1 161.7(2)
N1 C1 C13 N4 -23.8(3)
C2 C1 C13 N4 159.2(2)

loop_
_cod_related_entry_id
_cod_related_entry_database
_cod_related_entry_code
1 ChemSpider 21135703
